data_7008099
loop_
_publ_author_name
'Barfod, Rasmus'
'Eriksen, Jette'
'Golding, Bernard T.'
'Hammersh\/oi, Anders'
'Jacobsen, Thomas Amos'
'Langkilde, Annette'
'Larsen, Sine'
'M\/onsted, Ole'
'Sargeson, Alan M.'
'S\/orensen, Henning Osholm'

_publ_section_title
;
 Facile cobalt(III) template synthesis of novel branched hexadentate
 polyamine monocarboxylates.
;
_journal_issue 3
_journal_name_full 'Dalton transactions (Cambridge, England : 2003)'
_journal_page_first 491
_journal_page_last 500
_journal_paper_doi 10.1039/b416994h
_journal_year 2005
_chemical_compound_source 'Local laboratory'
_chemical_formula_moiety 'C10 H24 Co N5 O2 2+, Cl4 Zn 2- '
_chemical_formula_sum 'C10 H24 Cl4 Co N5 O2 Zn'
_chemical_formula_weight 512.450
_chemical_name_common 's-(Co(tren-engly)) ZnCl4'
_space_group_IT_number 29
_symmetry_cell_setting orthorhombic
_symmetry_space_group_name_Hall 'P 2c -2ac'
_symmetry_space_group_name_H-M 'P c a 21'
_atom_sites_solution_hydrogens geom
_atom_sites_solution_primary direct
_atom_sites_solution_secondary difmap
_audit_creation_method maXus
_cell_angle_alpha 90.00
_cell_angle_beta 90.00
_cell_angle_gamma 90.00
_cell_formula_units_Z 8
_cell_length_a 19.4050(10)
_cell_length_b 8.4970(5)
_cell_length_c 23.116(2)
_cell_measurement_reflns_used 1245
_cell_measurement_temperature 122.4(5)
_cell_measurement_theta_max 20.362
_cell_measurement_theta_min 0.838
_cell_volume 3811.5(4)
_computing_data_collection KappaCCD
_computing_data_reduction 'EvalCCD (Duisenberg, 1998)'
_computing_structure_refinement 'SHELXL-97 (Sheldrick, 1997)'
_computing_structure_solution 'SIR92 (Altomare et al., 1994)'
_diffrn_measured_fraction_theta_full .999
_diffrn_measured_fraction_theta_max .999
_diffrn_measurement_device KappaCCD
_diffrn_measurement_method CCD
_diffrn_radiation_monochromator 'horizonally mounted graphite crystal'
_diffrn_radiation_source 'fine-focus sealed tube'
_diffrn_radiation_type ' MoK\a'
_diffrn_radiation_wavelength_id all
_diffrn_reflns_av_R_equivalents 0.025
_diffrn_reflns_limit_h_max 31
_diffrn_reflns_limit_h_min -31
_diffrn_reflns_limit_k_max 13
_diffrn_reflns_limit_k_min -13
_diffrn_reflns_limit_l_max 37
_diffrn_reflns_limit_l_min -37
_diffrn_reflns_number 169109
_diffrn_reflns_theta_full 35.00
_diffrn_reflns_theta_max 35.00
_exptl_absorpt_coefficient_mu 2.702
_exptl_absorpt_correction_T_max 0.790
_exptl_absorpt_correction_T_min 0.552
_exptl_absorpt_correction_type integration
_exptl_absorpt_process_details
;
Gaussian integration (Coppens, 1970)
;
_exptl_crystal_colour red
_exptl_crystal_density_diffrn 1.786
_exptl_crystal_density_method 'not measured'
_exptl_crystal_description Cube
_exptl_crystal_F_000 2080
_exptl_crystal_size_max 0.28
_exptl_crystal_size_mid 0.21
_exptl_crystal_size_min 0.17
_refine_diff_density_max .820
_refine_diff_density_min -.666
_refine_diff_density_rms .083
_refine_ls_abs_structure_details 'Flack H D (1983), Acta Cryst. A39, 876-881'
_refine_ls_abs_structure_Flack 0.000(9)
_refine_ls_extinction_method none
_refine_ls_goodness_of_fit_ref 1.289
_refine_ls_hydrogen_treatment refxyz
_refine_ls_matrix_type full
_refine_ls_number_parameters 416
_refine_ls_number_reflns 16766
_refine_ls_number_restraints 1
_refine_ls_restrained_S_all 1.289
_refine_ls_R_factor_all 0.0333
_refine_ls_R_factor_gt 0.0269
_refine_ls_shift/su_max 0.002
_refine_ls_shift/su_mean 0.000
_refine_ls_structure_factor_coef Fsqd
_refine_ls_weighting_details 'calc w=1/[\s^2^(Fo^2^)+(0.0143P)^2^+3.0789P] where P=(Fo^2^+2Fc^2^)/3'
_refine_ls_weighting_scheme calc
_refine_ls_wR_factor_gt 0.0538
_refine_ls_wR_factor_ref 0.0599
_reflns_number_gt 16089
_reflns_number_total 16766
_reflns_threshold_expression >2sigma(I)
_cod_data_source_file b416994h.txt
_cod_data_source_block s-6
_cod_depositor_comments
;
The following automatic conversions were performed:
'_symmetry_cell_setting' value 'Orthorhombic' changed to 'orthorhombic'
according to '/home/saulius/struct/CIF-dictionaries/cif_core.dic'
dictionary named 'cif_core.dic' version 2.4.1 from 2010-06-29.

Automatic conversion script
Id: cif_fix_enum 1527 2010-12-29 10:47:43Z saulius 
;
_cod_original_cell_volume 3811.5(5)
_cod_original_sg_symbol_Hall 'P 2c -2ac     '
_cod_original_sg_symbol_H-M 'P c a 21      '
_cod_original_formula_sum 'C10 H24 Cl4 Co N5 O2 Zn '
_cod_database_code 7008099

loop_
_symmetry_equiv_pos_as_xyz
+X,+Y,+Z
'-X,-Y,+Z+ 1/2'
'-X+ 1/2,+Y,+Z+ 1/2'
'+X+ 1/2,-Y,+Z'

loop_
_atom_site_label
_atom_site_type_symbol
_atom_site_fract_x
_atom_site_fract_y
_atom_site_fract_z
_atom_site_U_iso_or_equiv
_atom_site_adp_type
_atom_site_occupancy
_atom_site_symmetry_multiplicity
_atom_site_calc_flag
_atom_site_refinement_flags
_atom_site_disorder_assembly
_atom_site_disorder_group
Co1 Co 0.303137(12) 0.06664(3) -0.143073(10) 0.01060(4) Uani 1 1 d . . .
O1 O 0.34129(7) 0.16647(15) -0.21063(6) 0.0134(2) Uani 1 1 d . . .
O2 O 0.43343(8) 0.15458(18) -0.26824(6) 0.0194(3) Uani 1 1 d . . .
N1 N 0.36831(8) -0.09806(18) -0.15916(7) 0.0143(3) Uani 1 1 d . . .
H11 H 0.3486 -0.1724 -0.1860 0.017 Uiso 1 1 d R . .
N2 N 0.27904(8) -0.04789(18) -0.07460(7) 0.0143(3) Uani 1 1 d . . .
H12 H 0.3012 -0.0013 -0.0417 0.017 Uiso 1 1 d R . .
N3 N 0.22904(8) 0.21352(18) -0.12288(7) 0.0138(3) Uani 1 1 d . . .
N4 N 0.36450(8) 0.20397(18) -0.09713(7) 0.0146(3) Uani 1 1 d . . .
H14A H 0.3981 0.2497 -0.1221 0.018 Uiso 1 1 d R . .
H14B H 0.3872 0.1407 -0.0682 0.018 Uiso 1 1 d R . .
N5 N 0.23460(8) -0.03007(19) -0.19487(7) 0.0157(3) Uani 1 1 d . . .
H15A H 0.2251 -0.1353 -0.1813 0.019 Uiso 1 1 d R . .
H15B H 0.2535 -0.0355 -0.2331 0.019 Uiso 1 1 d R . .
C1 C 0.39980(9) 0.1064(2) -0.22663(8) 0.0141(3) Uani 1 1 d . . .
C2 C 0.42728(10) -0.0288(2) -0.19011(8) 0.0161(3) Uani 1 1 d . . .
H2A H 0.4490 -0.1040 -0.2148 0.019 Uiso 1 1 d R . .
H2B H 0.4606 0.0124 -0.1631 0.019 Uiso 1 1 d R . .
C3 C 0.38011(10) -0.1864(2) -0.10430(9) 0.0180(3) Uani 1 1 d . . .
H3A H 0.4081 -0.1272 -0.0776 0.022 Uiso 1 1 d R . .
H3B H 0.4015 -0.2869 -0.1112 0.022 Uiso 1 1 d R . .
C4 C 0.30837(11) -0.2097(2) -0.07910(8) 0.0174(3) Uani 1 1 d . . .
H4A H 0.2819 -0.2749 -0.1054 0.021 Uiso 1 1 d R . .
H4B H 0.3118 -0.2608 -0.0426 0.021 Uiso 1 1 d R . .
C5 C 0.20438(10) -0.0300(2) -0.06463(8) 0.0170(3) Uani 1 1 d . . .
H5A H 0.1921 -0.0613 -0.0264 0.020 Uiso 1 1 d R . .
H5B H 0.1781 -0.0898 -0.0923 0.020 Uiso 1 1 d R . .
C6 C 0.18898(10) 0.1451(2) -0.07227(9) 0.0174(3) Uani 1 1 d . . .
H6A H 0.1401 0.1595 -0.0796 0.021 Uiso 1 1 d R . .
H6B H 0.2010 0.2018 -0.0379 0.021 Uiso 1 1 d R . .
C7 C 0.26234(9) 0.3666(2) -0.10753(9) 0.0157(3) Uani 1 1 d . . .
H7A H 0.2302 0.4333 -0.0875 0.019 Uiso 1 1 d R . .
H7B H 0.2780 0.4193 -0.1419 0.019 Uiso 1 1 d R . .
C8 C 0.32331(10) 0.3308(2) -0.06868(8) 0.0163(3) Uani 1 1 d . . .
H8A H 0.3511 0.4228 -0.0633 0.020 Uiso 1 1 d R . .
H8B H 0.3073 0.2952 -0.0310 0.020 Uiso 1 1 d R . .
C9 C 0.18480(10) 0.2273(2) -0.17552(9) 0.0179(3) Uani 1 1 d . . .
H9A H 0.2077 0.2836 -0.2055 0.022 Uiso 1 1 d R . .
H9B H 0.1417 0.2805 -0.1664 0.022 Uiso 1 1 d R . .
C10 C 0.16891(10) 0.0622(2) -0.19615(9) 0.0196(3) Uani 1 1 d . . .
H10A H 0.1356 0.0159 -0.1709 0.024 Uiso 1 1 d R . .
H10B H 0.1510 0.0667 -0.2348 0.024 Uiso 1 1 d R . .
Co1' Co 0.058423(12) -0.44695(3) 0.152400(10) 0.01120(4) Uani 1 1 d . . .
O1' O 0.09439(7) -0.34289(15) 0.22006(6) 0.0138(2) Uani 1 1 d . . .
O2' O 0.18626(8) -0.34733(18) 0.27846(6) 0.0210(3) Uani 1 1 d . . .
N1' N 0.12649(8) -0.60464(18) 0.16870(7) 0.0143(3) Uani 1 1 d . . .
H11C H 0.1078 -0.6797 0.1955 0.017 Uiso 1 1 d R . .
N2' N 0.03700(9) -0.56432(19) 0.08405(7) 0.0168(3) Uani 1 1 d . . .
H12C H 0.0589 -0.5170 0.0516 0.020 Uiso 1 1 d R . .
N3' N -0.01657(8) -0.30490(18) 0.13026(7) 0.0136(3) Uani 1 1 d . . .
N4' N -0.01009(8) -0.54485(19) 0.20415(7) 0.0160(3) Uani 1 1 d . . .
H14C H 0.0078 -0.5471 0.2429 0.019 Uiso 1 1 d R . .
H14D H -0.0185 -0.6511 0.1914 0.019 Uiso 1 1 d R . .
N5' N 0.11948(9) -0.30912(19) 0.10683(7) 0.0160(3) Uani 1 1 d . . .
H15C H 0.1439 -0.3701 0.0788 0.019 Uiso 1 1 d R . .
H15D H 0.1523 -0.2584 0.1323 0.019 Uiso 1 1 d R . .
C1' C 0.15393(9) -0.3968(2) 0.23644(7) 0.0144(3) Uani 1 1 d . . .
C2' C 0.18418(10) -0.5281(2) 0.19930(8) 0.0162(3) Uani 1 1 d . . .
H2C H 0.2160 -0.4833 0.1724 0.019 Uiso 1 1 d R . .
H2D H 0.2078 -0.6019 0.2238 0.019 Uiso 1 1 d R . .
C3' C 0.14003(10) -0.6930(2) 0.11424(9) 0.0180(3) Uani 1 1 d . . .
H3C H 0.1632 -0.7907 0.1205 0.022 Uiso 1 1 d R . .
H3D H 0.1666 -0.6310 0.0866 0.022 Uiso 1 1 d R . .
C4' C 0.06848(11) -0.7225(2) 0.08877(9) 0.0183(3) Uani 1 1 d . . .
H4C H 0.0730 -0.7740 0.0522 0.022 Uiso 1 1 d R . .
H4D H 0.0437 -0.7907 0.1151 0.022 Uiso 1 1 d R . .
C5' C -0.03727(11) -0.5516(2) 0.07235(9) 0.0200(3) Uani 1 1 d . . .
H5C H -0.0640 -0.6126 0.0993 0.024 Uiso 1 1 d R . .
H5D H -0.0479 -0.5846 0.0336 0.024 Uiso 1 1 d R . .
C6' C -0.05485(10) -0.3770(2) 0.07954(9) 0.0175(3) Uani 1 1 d . . .
H6C H -0.0420 -0.3212 0.0449 0.021 Uiso 1 1 d R . .
H6D H -0.1033 -0.3650 0.0860 0.021 Uiso 1 1 d R . .
C7' C -0.06187(10) -0.2911(2) 0.18190(9) 0.0181(3) Uani 1 1 d . . .
H7C H -0.1042 -0.2403 0.1715 0.022 Uiso 1 1 d R . .
H7D H -0.0392 -0.2317 0.2116 0.022 Uiso 1 1 d R . .
C8' C -0.07664(10) -0.4562(2) 0.20330(9) 0.0188(3) Uani 1 1 d . . .
H8C H -0.0954 -0.4504 0.2419 0.023 Uiso 1 1 d R . .
H8D H -0.1090 -0.5062 0.1783 0.023 Uiso 1 1 d R . .
C9' C 0.01532(9) -0.1510(2) 0.11420(9) 0.0161(3) Uani 1 1 d . . .
H9C H 0.0295 -0.0940 0.1482 0.019 Uiso 1 1 d R . .
H9D H -0.0167 -0.0880 0.0927 0.019 Uiso 1 1 d R . .
C10' C 0.07741(10) -0.1862(2) 0.07690(8) 0.0167(3) Uani 1 1 d . . .
H10C H 0.0625 -0.2242 0.0393 0.020 Uiso 1 1 d R . .
H10D H 0.1040 -0.0918 0.0712 0.020 Uiso 1 1 d R . .
Zn1 Zn 0.561956(11) 0.35035(3) -0.108000(9) 0.01561(4) Uani 1 1 d . . .
Cl1 Cl 0.46980(3) 0.46436(6) -0.15192(2) 0.02454(10) Uani 1 1 d . . .
Cl2 Cl 0.52939(2) 0.11398(5) -0.06975(2) 0.01841(8) Uani 1 1 d . . .
Cl3 Cl 0.64743(2) 0.34353(5) -0.173079(19) 0.01808(8) Uani 1 1 d . . .
Cl4 Cl 0.60741(4) 0.49475(9) -0.03364(2) 0.04005(17) Uani 1 1 d . . .
Zn1' Zn 0.311255(12) -0.12954(3) 0.115603(9) 0.01554(4) Uani 1 1 d . . .
Cl1' Cl 0.40326(2) -0.13524(5) 0.17438(2) 0.01925(8) Uani 1 1 d . . .
Cl2' Cl 0.28701(2) -0.36456(5) 0.07290(2) 0.01861(8) Uani 1 1 d . . .
Cl3' Cl 0.21757(3) -0.04951(6) 0.16745(2) 0.02155(9) Uani 1 1 d . . .
Cl4' Cl 0.33498(4) 0.05865(7) 0.04753(2) 0.03881(16) Uani 1 1 d . . .

loop_
_atom_site_aniso_label
_atom_site_aniso_U_11
_atom_site_aniso_U_22
_atom_site_aniso_U_33
_atom_site_aniso_U_23
_atom_site_aniso_U_13
_atom_site_aniso_U_12
Co1 0.01191(9) 0.00903(8) 0.01086(8) 0.00088(7) 0.00197(7) 0.00057(7)
O1 0.0135(5) 0.0127(5) 0.0139(5) 0.0025(4) 0.0015(4) 0.0002(4)
O2 0.0175(6) 0.0220(7) 0.0186(6) 0.0043(5) 0.0052(5) -0.0016(5)
N1 0.0178(7) 0.0123(6) 0.0130(6) 0.0015(5) 0.0026(5) 0.0025(5)
N2 0.0172(7) 0.0128(6) 0.0129(6) 0.0002(5) 0.0017(5) -0.0008(5)
N3 0.0130(6) 0.0129(6) 0.0156(6) 0.0014(5) 0.0023(5) 0.0013(5)
N4 0.0143(6) 0.0128(6) 0.0167(7) -0.0005(5) -0.0008(5) 0.0008(5)
N5 0.0153(7) 0.0146(6) 0.0173(7) -0.0016(5) 0.0015(5) -0.0031(5)
C1 0.0136(7) 0.0147(7) 0.0140(7) 0.0000(6) 0.0006(5) -0.0012(6)
C2 0.0149(7) 0.0164(7) 0.0170(7) 0.0014(6) 0.0040(6) 0.0022(6)
C3 0.0238(8) 0.0136(7) 0.0166(7) 0.0034(6) 0.0013(7) 0.0048(6)
C4 0.0281(9) 0.0095(6) 0.0147(7) 0.0029(5) 0.0022(6) 0.0012(6)
C5 0.0159(7) 0.0176(7) 0.0175(8) 0.0021(6) 0.0061(6) -0.0030(6)
C6 0.0165(8) 0.0151(7) 0.0206(8) -0.0008(6) 0.0071(6) -0.0005(6)
C7 0.0152(7) 0.0108(6) 0.0212(8) 0.0002(6) 0.0018(6) 0.0009(5)
C8 0.0182(8) 0.0132(7) 0.0176(7) -0.0031(6) 0.0017(6) 0.0008(6)
C9 0.0156(8) 0.0178(7) 0.0205(8) 0.0033(6) -0.0023(6) 0.0016(6)
C10 0.0156(8) 0.0218(9) 0.0214(8) -0.0003(7) -0.0030(6) -0.0013(7)
Co1' 0.01301(9) 0.00985(9) 0.01076(8) -0.00004(7) -0.00215(7) 0.00188(7)
O1' 0.0144(5) 0.0146(5) 0.0125(5) -0.0009(4) -0.0020(4) 0.0002(4)
O2' 0.0212(7) 0.0235(7) 0.0182(6) -0.0024(5) -0.0068(5) -0.0014(6)
N1' 0.0164(6) 0.0129(6) 0.0136(6) 0.0005(5) -0.0015(5) 0.0031(5)
N2' 0.0196(7) 0.0145(6) 0.0163(6) -0.0015(5) -0.0022(5) 0.0015(6)
N3' 0.0128(6) 0.0115(6) 0.0166(6) 0.0013(5) -0.0008(5) 0.0008(5)
N4' 0.0158(7) 0.0143(6) 0.0180(7) 0.0025(5) -0.0008(5) -0.0007(5)
N5' 0.0168(6) 0.0168(6) 0.0143(6) 0.0023(5) 0.0020(5) 0.0040(5)
C1' 0.0154(7) 0.0151(7) 0.0125(6) 0.0023(5) -0.0006(5) -0.0013(6)
C2' 0.0159(8) 0.0168(7) 0.0160(7) 0.0009(6) -0.0034(6) 0.0037(6)
C3' 0.0217(8) 0.0159(7) 0.0163(7) -0.0026(6) 0.0012(7) 0.0048(6)
C4' 0.0246(9) 0.0122(7) 0.0180(8) -0.0029(6) 0.0008(7) 0.0025(6)
C5' 0.0196(8) 0.0204(8) 0.0200(8) -0.0031(7) -0.0042(6) 0.0006(7)
C6' 0.0157(8) 0.0182(8) 0.0187(8) 0.0025(6) -0.0065(6) -0.0002(6)
C7' 0.0163(8) 0.0165(7) 0.0215(8) 0.0000(6) 0.0034(6) 0.0014(6)
C8' 0.0156(8) 0.0171(8) 0.0235(8) 0.0028(7) 0.0034(6) 0.0008(6)
C9' 0.0155(7) 0.0102(6) 0.0225(8) 0.0018(6) -0.0012(6) 0.0019(5)
C10' 0.0186(8) 0.0140(7) 0.0174(7) 0.0052(6) -0.0002(6) 0.0002(6)
Zn1 0.01563(9) 0.01507(9) 0.01613(9) -0.00162(7) 0.00272(7) -0.00054(7)
Cl1 0.0196(2) 0.0213(2) 0.0328(3) 0.00710(18) 0.00543(18) 0.00715(16)
Cl2 0.01641(18) 0.01735(17) 0.02148(19) 0.00291(15) -0.00370(15) -0.00230(15)
Cl3 0.01887(19) 0.01848(18) 0.01691(17) 0.00111(15) 0.00464(14) 0.00483(15)
Cl4 0.0568(4) 0.0450(3) 0.0184(2) -0.0137(2) 0.0165(2) -0.0354(3)
Zn1' 0.01689(9) 0.01474(9) 0.01498(9) 0.00211(7) -0.00201(7) -0.00186(7)
Cl1' 0.01802(19) 0.01825(18) 0.02147(19) 0.00094(15) -0.00507(15) 0.00073(15)
Cl2' 0.01648(18) 0.01737(18) 0.02198(19) -0.00302(15) 0.00227(15) -0.00209(14)
Cl3' 0.0204(2) 0.0220(2) 0.0222(2) -0.00400(17) -0.00295(16) 0.00528(17)
Cl4' 0.0664(4) 0.0312(3) 0.0188(2) 0.0112(2) -0.0171(3) -0.0290(3)

loop_
_atom_type_symbol
_atom_type_description
_atom_type_scat_dispersion_real
_atom_type_scat_dispersion_imag
_atom_type_scat_source
C C .0033 .0016 'International Tables Vol C Tables 4.2.6.8 and 6.1.1.4'
H H .0000 .0000 'International Tables Vol C Tables 4.2.6.8 and 6.1.1.4'
Cl Cl .1484 .1585 'International Tables Vol C Tables 4.2.6.8 and 6.1.1.4'
Co Co .3494 .9721 'International Tables Vol C Tables 4.2.6.8 and 6.1.1.4'
N N .0061 .0033 'International Tables Vol C Tables 4.2.6.8 and 6.1.1.4'
O O .0106 .0060 'International Tables Vol C Tables 4.2.6.8 and 6.1.1.4'
Zn Zn .2839 1.4301 'International Tables Vol C Tables 4.2.6.8 and 6.1.1.4'

loop_
_diffrn_radiation_wavelength
0.71073

loop_
_exptl_crystal_face_index_h
_exptl_crystal_face_index_k
_exptl_crystal_face_index_l
_exptl_crystal_face_perp_dist
0 -2 1 0.030
1 0 2 0.144
0 2 -1 0.065
0 0 1 0.083
0 0 -1 0.095
1 0 -2 0.110
-1 0 2 0.120
0 1 1 0.080
0 -1 -1 0.090
-1 0 -2 0.140

loop_
_geom_angle_atom_site_label_1
_geom_angle_atom_site_label_2
_geom_angle_atom_site_label_3
_geom_angle
_geom_angle_site_symmetry_1
_geom_angle_site_symmetry_3
_geom_angle_publ_flag
N2 Co1 N1 87.17(6) . . yes
N2 Co1 O1 171.03(6) . . yes
N1 Co1 O1 84.89(6) . . yes
N2 Co1 N3 87.00(6) . . yes
N1 Co1 N3 172.74(7) . . yes
O1 Co1 N3 101.22(6) . . yes
N2 Co1 N5 97.21(7) . . yes
N1 Co1 N5 91.31(7) . . yes
O1 Co1 N5 87.15(6) . . yes
N3 Co1 N5 85.13(7) . . yes
N2 Co1 N4 90.17(7) . . yes
N1 Co1 N4 97.90(7) . . yes
O1 Co1 N4 86.80(6) . . yes
N3 Co1 N4 86.45(6) . . yes
N5 Co1 N4 168.48(7) . . yes
C1 O1 Co1 113.21(11) . . yes
C2 N1 C3 119.67(15) . . yes
C2 N1 Co1 108.32(11) . . yes
C3 N1 Co1 107.64(11) . . yes
C2 N1 H11 104.9 . . yes
C3 N1 H11 106.2 . . yes
Co1 N1 H11 109.9 . . yes
C5 N2 C4 118.73(15) . . yes
C5 N2 Co1 108.46(12) . . yes
C4 N2 Co1 108.51(11) . . yes
C5 N2 H12 105.9 . . yes
C4 N2 H12 105.3 . . yes
Co1 N2 H12 109.7 . . yes
C9 N3 C7 111.94(14) . . yes
C9 N3 C6 111.29(14) . . yes
C7 N3 C6 111.77(14) . . yes
C9 N3 Co1 106.10(11) . . yes
C7 N3 Co1 107.06(11) . . yes
C6 N3 Co1 108.36(11) . . yes
C8 N4 Co1 109.87(11) . . yes
C8 N4 H14A 109.8 . . yes
Co1 N4 H14A 109.1 . . yes
C8 N4 H14B 110.0 . . yes
Co1 N4 H14B 108.6 . . yes
H14A N4 H14B 109.6 . . yes
C10 N5 Co1 111.63(12) . . yes
C10 N5 H15A 109.2 . . yes
Co1 N5 H15A 108.5 . . yes
C10 N5 H15B 109.4 . . yes
Co1 N5 H15B 108.9 . . yes
H15A N5 H15B 109.2 . . yes
O2 C1 O1 123.71(17) . . yes
O2 C1 C2 119.87(17) . . yes
O1 C1 C2 116.41(15) . . yes
N1 C2 C1 107.39(15) . . yes
N1 C2 H2A 111.5 . . yes
C1 C2 H2A 109.1 . . yes
N1 C2 H2B 110.6 . . yes
C1 C2 H2B 108.6 . . yes
H2A C2 H2B 109.6 . . yes
N1 C3 C4 104.51(15) . . yes
N1 C3 H3A 111.6 . . yes
C4 C3 H3A 109.8 . . yes
N1 C3 H3B 111.9 . . yes
C4 C3 H3B 110.0 . . yes
H3A C3 H3B 108.9 . . yes
N2 C4 C3 104.82(14) . . yes
N2 C4 H4A 111.6 . . yes
C3 C4 H4A 108.6 . . yes
N2 C4 H4B 112.7 . . yes
C3 C4 H4B 109.5 . . yes
H4A C4 H4B 109.4 . . yes
N2 C5 C6 105.92(14) . . yes
N2 C5 H5A 111.3 . . yes
C6 C5 H5A 109.2 . . yes
N2 C5 H5B 111.2 . . yes
C6 C5 H5B 109.5 . . yes
H5A C5 H5B 109.7 . . yes
N3 C6 C5 111.17(14) . . yes
N3 C6 H6A 108.5 . . yes
C5 C6 H6A 109.5 . . yes
N3 C6 H6B 108.8 . . yes
C5 C6 H6B 110.2 . . yes
H6A C6 H6B 108.6 . . yes
N3 C7 C8 107.63(14) . . yes
N3 C7 H7A 110.3 . . yes
C8 C7 H7A 109.9 . . yes
N3 C7 H7B 110.2 . . yes
C8 C7 H7B 109.6 . . yes
H7A C7 H7B 109.2 . . yes
N4 C8 C7 107.56(15) . . yes
N4 C8 H8A 110.1 . . yes
C7 C8 H8A 110.6 . . yes
N4 C8 H8B 109.9 . . yes
C7 C8 H8B 110.1 . . yes
H8A C8 H8B 108.6 . . yes
N3 C9 C10 107.54(15) . . yes
N3 C9 H9A 111.3 . . yes
C10 C9 H9A 109.4 . . yes
N3 C9 H9B 110.7 . . yes
C10 C9 H9B 108.9 . . yes
H9A C9 H9B 109.0 . . yes
N5 C10 C9 107.80(15) . . yes
N5 C10 H10A 110.4 . . yes
C9 C10 H10A 109.1 . . yes
N5 C10 H10B 110.4 . . yes
C9 C10 H10B 109.3 . . yes
H10A C10 H10B 109.9 . . yes
N2' Co1' N1' 87.00(7) . . yes
N2' Co1' O1' 170.92(7) . . yes
N1' Co1' O1' 84.94(6) . . yes
N2' Co1' N3' 86.79(7) . . yes
N1' Co1' N3' 173.23(7) . . yes
O1' Co1' N3' 101.44(6) . . yes
N2' Co1' N5' 89.94(7) . . yes
N1' Co1' N5' 96.09(7) . . yes
O1' Co1' N5' 86.75(6) . . yes
N3' Co1' N5' 86.61(7) . . yes
N2' Co1' N4' 97.73(7) . . yes
N1' Co1' N4' 92.89(7) . . yes
O1' Co1' N4' 86.87(6) . . yes
N3' Co1' N4' 85.27(7) . . yes
N5' Co1' N4' 168.48(7) . . yes
C1' O1' Co1' 113.36(11) . . yes
C2' N1' C3' 119.58(15) . . yes
C2' N1' Co1' 107.99(11) . . yes
C3' N1' Co1' 107.91(11) . . yes
C2' N1' H11C 105.7 . . yes
C3' N1' H11C 106.1 . . yes
Co1' N1' H11C 109.3 . . yes
C5' N2' C4' 118.99(16) . . yes
C5' N2' Co1' 109.05(12) . . yes
C4' N2' Co1' 108.82(12) . . yes
C5' N2' H12C 105.2 . . yes
C4' N2' H12C 104.9 . . yes
Co1' N2' H12C 109.5 . . yes
C7' N3' C9' 112.06(14) . . yes
C7' N3' C6' 111.27(15) . . yes
C9' N3' C6' 111.36(14) . . yes
C7' N3' Co1' 106.14(11) . . yes
C9' N3' Co1' 107.25(11) . . yes
C6' N3' Co1' 108.48(11) . . yes
C8' N4' Co1' 111.20(12) . . yes
C8' N4' H14C 109.6 . . yes
Co1' N4' H14C 109.2 . . yes
C8' N4' H14D 108.8 . . yes
Co1' N4' H14D 108.9 . . yes
H14C N4' H14D 109.1 . . yes
C10' N5' Co1' 109.52(12) . . yes
C10' N5' H15C 109.6 . . yes
Co1' N5' H15C 109.8 . . yes
C10' N5' H15D 109.2 . . yes
Co1' N5' H15D 109.5 . . yes
H15C N5' H15D 109.1 . . yes
O2' C1' O1' 124.25(18) . . yes
O2' C1' C2' 119.88(17) . . yes
O1' C1' C2' 115.87(15) . . yes
N1' C2' C1' 107.47(15) . . yes
N1' C2' H2C 110.7 . . yes
C1' C2' H2C 108.9 . . yes
N1' C2' H2D 110.9 . . yes
C1' C2' H2D 109.2 . . yes
H2C C2' H2D 109.6 . . yes
N1' C3' C4' 104.36(15) . . yes
N1' C3' H3C 113.2 . . yes
C4' C3' H3C 110.0 . . yes
N1' C3' H3D 112.0 . . yes
C4' C3' H3D 108.5 . . yes
H3C C3' H3D 108.6 . . yes
N2' C4' C3' 104.71(15) . . yes
N2' C4' H4C 112.8 . . yes
C3' C4' H4C 109.4 . . yes
N2' C4' H4D 112.6 . . yes
C3' C4' H4D 107.9 . . yes
H4C C4' H4D 109.1 . . yes
N2' C5' C6' 105.64(16) . . yes
N2' C5' H5C 111.7 . . yes
C6' C5' H5C 109.4 . . yes
N2' C5' H5D 111.2 . . yes
C6' C5' H5D 109.6 . . yes
H5C C5' H5D 109.3 . . yes
N3' C6' C5' 111.45(15) . . yes
N3' C6' H6C 108.5 . . yes
C5' C6' H6C 109.2 . . yes
N3' C6' H6D 108.5 . . yes
C5' C6' H6D 109.8 . . yes
H6C C6' H6D 109.4 . . yes
N3' C7' C8' 107.52(15) . . yes
N3' C7' H7C 110.0 . . yes
C8' C7' H7C 109.7 . . yes
N3' C7' H7D 110.2 . . yes
C8' C7' H7D 109.9 . . yes
H7C C7' H7D 109.6 . . yes
N4' C8' C7' 107.92(15) . . yes
N4' C8' H8C 109.9 . . yes
C7' C8' H8C 109.1 . . yes
N4' C8' H8D 110.6 . . yes
C7' C8' H8D 109.8 . . yes
H8C C8' H8D 109.5 . . yes
N3' C9' C10' 107.41(14) . . yes
N3' C9' H9C 110.8 . . yes
C10' C9' H9C 109.7 . . yes
N3' C9' H9D 110.4 . . yes
C10' C9' H9D 109.3 . . yes
H9C C9' H9D 109.1 . . yes
N5' C10' C9' 108.01(15) . . yes
N5' C10' H10C 110.1 . . yes
C9' C10' H10C 109.8 . . yes
N5' C10' H10D 110.6 . . yes
C9' C10' H10D 109.9 . . yes
H10C C10' H10D 108.4 . . yes
Cl3 Zn1 Cl1 107.07(2) . . yes
Cl3 Zn1 Cl2 116.24(2) . . yes
Cl1 Zn1 Cl2 109.27(2) . . yes
Cl3 Zn1 Cl4 103.47(2) . . yes
Cl1 Zn1 Cl4 114.22(3) . . yes
Cl2 Zn1 Cl4 106.70(2) . . yes
Cl1' Zn1' Cl2' 114.08(2) . . yes
Cl1' Zn1' Cl3' 108.81(2) . . yes
Cl2' Zn1' Cl3' 108.942(19) . . yes
Cl1' Zn1' Cl4' 105.73(2) . . yes
Cl2' Zn1' Cl4' 110.86(2) . . yes
Cl3' Zn1' Cl4' 108.24(3) . . yes

loop_
_geom_bond_atom_site_label_1
_geom_bond_atom_site_label_2
_geom_bond_distance
_geom_bond_site_symmetry_2
_geom_bond_publ_flag
Co1 N2 1.9159(15) . yes
Co1 N1 1.9225(15) . yes
Co1 O1 1.9252(13) . yes
Co1 N3 1.9604(15) . yes
Co1 N5 1.9692(16) . yes
Co1 N4 1.9767(16) . yes
O1 C1 1.299(2) . yes
O2 C1 1.232(2) . yes
N1 C2 1.472(2) . yes
N1 C3 1.491(2) . yes
N1 H11 0.9648 . yes
N2 C5 1.475(2) . yes
N2 C4 1.492(2) . yes
N2 H12 0.9594 . yes
N3 C9 1.494(2) . yes
N3 C7 1.495(2) . yes
N3 C6 1.520(2) . yes
N4 C8 1.494(2) . yes
N4 H14A 0.9544 . yes
N4 H14B 0.9644 . yes
N5 C10 1.497(3) . yes
N5 H15A 0.9652 . yes
N5 H15B 0.9584 . yes
C1 C2 1.522(3) . yes
C2 H2A 0.9551 . yes
C2 H2B 0.9638 . yes
C3 C4 1.522(3) . yes
C3 H3A 0.9637 . yes
C3 H3B 0.9627 . yes
C4 H4A 0.9703 . yes
C4 H4B 0.9504 . yes
C5 C6 1.528(3) . yes
C5 H5A 0.9543 . yes
C5 H5B 0.9631 . yes
C6 H6A 0.9710 . yes
C6 H6B 0.9589 . yes
C7 C8 1.516(3) . yes
C7 H7A 0.9611 . yes
C7 H7B 0.9617 . yes
C8 H8A 0.9583 . yes
C8 H8B 0.9727 . yes
C9 C10 1.513(3) . yes
C9 H9A 0.9518 . yes
C9 H9B 0.9743 . yes
C10 H10A 0.9551 . yes
C10 H10B 0.9597 . yes
Co1' N2' 1.9142(16) . yes
Co1' N1' 1.9188(15) . yes
Co1' O1' 1.9274(13) . yes
Co1' N3' 1.9588(15) . yes
Co1' N5' 1.9710(17) . yes
Co1' N4' 1.9725(16) . yes
O1' C1' 1.299(2) . yes
O2' C1' 1.230(2) . yes
N1' C2' 1.475(3) . yes
N1' C3' 1.489(2) . yes
N1' H11C 0.9599 . yes
N2' C5' 1.470(3) . yes
N2' C4' 1.481(2) . yes
N2' H12C 0.9515 . yes
N3' C7' 1.487(2) . yes
N3' C9' 1.494(2) . yes
N3' C6' 1.517(2) . yes
N4' C8' 1.495(3) . yes
N4' H14C 0.9610 . yes
N4' H14D 0.9633 . yes
N5' C10' 1.496(2) . yes
N5' H15C 0.9557 . yes
N5' H15D 0.9685 . yes
C1' C2' 1.525(3) . yes
C2' H2C 0.9568 . yes
C2' H2D 0.9616 . yes
C3' C4' 1.529(3) . yes
C3' H3C 0.9550 . yes
C3' H3D 0.9753 . yes
C4' H4C 0.9559 . yes
C4' H4D 0.9680 . yes
C5' C6' 1.532(3) . yes
C5' H5C 0.9617 . yes
C5' H5D 0.9603 . yes
C6' H6C 0.9638 . yes
C6' H6D 0.9577 . yes
C7' C8' 1.515(3) . yes
C7' H7C 0.9588 . yes
C7' H7D 0.9597 . yes
C8' H8C 0.9651 . yes
C8' H8D 0.9543 . yes
C9' C10' 1.511(3) . yes
C9' H9C 0.9640 . yes
C9' H9D 0.9601 . yes
C10' H10C 0.9706 . yes
C10' H10D 0.9625 . yes
Zn1 Cl3 2.2399(5) . yes
Zn1 Cl1 2.2731(6) . yes
Zn1 Cl2 2.2836(6) . yes
Zn1 Cl4 2.2888(6) . yes
Zn1' Cl1' 2.2440(5) . yes
Zn1' Cl2' 2.2768(5) . yes
Zn1' Cl3' 2.2812(5) . yes
Zn1' Cl4' 2.2902(6) . yes

loop_
_geom_torsion_atom_site_label_1
_geom_torsion_atom_site_label_2
_geom_torsion_atom_site_label_3
_geom_torsion_atom_site_label_4
_geom_torsion
_geom_torsion_site_symmetry_1
_geom_torsion_site_symmetry_2
_geom_torsion_site_symmetry_3
_geom_torsion_site_symmetry_4
_geom_torsion_publ_flag
N2 Co1 O1 C1 12.1(5) . . . . yes
N1 Co1 O1 C1 -15.73(13) . . . . yes
N3 Co1 O1 C1 168.24(12) . . . . yes
N5 Co1 O1 C1 -107.30(13) . . . . yes
N4 Co1 O1 C1 82.50(13) . . . . yes
N2 Co1 N1 C2 -148.65(13) . . . . yes
O1 Co1 N1 C2 27.18(12) . . . . yes
N3 Co1 N1 C2 174.7(5) . . . . yes
N5 Co1 N1 C2 114.20(12) . . . . yes
N4 Co1 N1 C2 -58.86(13) . . . . yes
N2 Co1 N1 C3 -17.92(13) . . . . yes
O1 Co1 N1 C3 157.90(13) . . . . yes
N3 Co1 N1 C3 -54.5(6) . . . . yes
N5 Co1 N1 C3 -115.07(13) . . . . yes
N4 Co1 N1 C3 71.86(13) . . . . yes
N1 Co1 N2 C5 -144.06(12) . . . . yes
O1 Co1 N2 C5 -171.8(4) . . . . yes
N3 Co1 N2 C5 31.61(12) . . . . yes
N5 Co1 N2 C5 -53.09(12) . . . . yes
N4 Co1 N2 C5 118.05(12) . . . . yes
N1 Co1 N2 C4 -13.81(12) . . . . yes
O1 Co1 N2 C4 -41.5(5) . . . . yes
N3 Co1 N2 C4 161.86(13) . . . . yes
N5 Co1 N2 C4 77.16(13) . . . . yes
N4 Co1 N2 C4 -111.71(12) . . . . yes
N2 Co1 N3 C9 -127.72(12) . . . . yes
N1 Co1 N3 C9 -91.1(5) . . . . yes
O1 Co1 N3 C9 55.90(12) . . . . yes
N5 Co1 N3 C9 -30.21(12) . . . . yes
N4 Co1 N3 C9 141.92(12) . . . . yes
N2 Co1 N3 C7 112.59(12) . . . . yes
N1 Co1 N3 C7 149.2(5) . . . . yes
O1 Co1 N3 C7 -63.79(12) . . . . yes
N5 Co1 N3 C7 -149.91(12) . . . . yes
N4 Co1 N3 C7 22.23(12) . . . . yes
N2 Co1 N3 C6 -8.12(12) . . . . yes
N1 Co1 N3 C6 28.5(6) . . . . yes
O1 Co1 N3 C6 175.50(11) . . . . yes
N5 Co1 N3 C6 89.39(12) . . . . yes
N4 Co1 N3 C6 -98.48(12) . . . . yes
N2 Co1 N4 C8 -82.12(12) . . . . yes
N1 Co1 N4 C8 -169.28(12) . . . . yes
O1 Co1 N4 C8 106.33(12) . . . . yes
N3 Co1 N4 C8 4.86(12) . . . . yes
N5 Co1 N4 C8 47.9(4) . . . . yes
N2 Co1 N5 C10 91.76(13) . . . . yes
N1 Co1 N5 C10 179.07(13) . . . . yes
O1 Co1 N5 C10 -96.11(13) . . . . yes
N3 Co1 N5 C10 5.42(13) . . . . yes
N4 Co1 N5 C10 -37.7(4) . . . . yes
Co1 O1 C1 O2 -178.82(15) . . . . yes
Co1 O1 C1 C2 0.0(2) . . . . yes
C3 N1 C2 C1 -155.98(15) . . . . yes
Co1 N1 C2 C1 -32.20(17) . . . . yes
O2 C1 C2 N1 -159.43(17) . . . . yes
O1 C1 C2 N1 21.7(2) . . . . yes
C2 N1 C3 C4 168.71(15) . . . . yes
Co1 N1 C3 C4 44.60(16) . . . . yes
C5 N2 C4 C3 165.83(16) . . . . yes
Co1 N2 C4 C3 41.48(16) . . . . yes
N1 C3 C4 N2 -55.70(18) . . . . yes
C4 N2 C5 C6 -170.76(15) . . . . yes
Co1 N2 C5 C6 -46.39(17) . . . . yes
C9 N3 C6 C5 100.04(18) . . . . yes
C7 N3 C6 C5 -133.99(16) . . . . yes
Co1 N3 C6 C5 -16.24(18) . . . . yes
N2 C5 C6 N3 40.5(2) . . . . yes
C9 N3 C7 C8 -160.53(15) . . . . yes
C6 N3 C7 C8 73.86(18) . . . . yes
Co1 N3 C7 C8 -44.66(16) . . . . yes
Co1 N4 C8 C7 -30.55(17) . . . . yes
N3 C7 C8 N4 49.34(19) . . . . yes
C7 N3 C9 C10 165.60(15) . . . . yes
C6 N3 C9 C10 -68.52(19) . . . . yes
Co1 N3 C9 C10 49.15(17) . . . . yes
Co1 N5 C10 C9 20.55(19) . . . . yes
N3 C9 C10 N5 -45.3(2) . . . . yes
N2' Co1' O1' C1' -12.0(5) . . . . yes
N1' Co1' O1' C1' 15.62(12) . . . . yes
N3' Co1' O1' C1' -166.67(12) . . . . yes
N5' Co1' O1' C1' -80.79(13) . . . . yes
N4' Co1' O1' C1' 108.81(13) . . . . yes
N2' Co1' N1' C2' 148.10(13) . . . . yes
O1' Co1' N1' C2' -27.70(12) . . . . yes
N3' Co1' N1' C2' 171.7(5) . . . . yes
N5' Co1' N1' C2' 58.48(13) . . . . yes
N4' Co1' N1' C2' -114.30(12) . . . . yes
N2' Co1' N1' C3' 17.53(13) . . . . yes
O1' Co1' N1' C3' -158.27(12) . . . . yes
N3' Co1' N1' C3' 41.1(6) . . . . yes
N5' Co1' N1' C3' -72.09(13) . . . . yes
N4' Co1' N1' C3' 115.13(12) . . . . yes
N1' Co1' N2' C5' 145.63(13) . . . . yes
O1' Co1' N2' C5' 173.1(4) . . . . yes
N3' Co1' N2' C5' -31.66(13) . . . . yes
N5' Co1' N2' C5' -118.27(13) . . . . yes
N4' Co1' N2' C5' 53.12(14) . . . . yes
N1' Co1' N2' C4' 14.39(13) . . . . yes
O1' Co1' N2' C4' 41.9(5) . . . . yes
N3' Co1' N2' C4' -162.91(13) . . . . yes
N5' Co1' N2' C4' 110.49(13) . . . . yes
N4' Co1' N2' C4' -78.13(14) . . . . yes
N2' Co1' N3' C7' 128.03(12) . . . . yes
N1' Co1' N3' C7' 104.4(6) . . . . yes
O1' Co1' N3' C7' -55.85(12) . . . . yes
N5' Co1' N3' C7' -141.84(12) . . . . yes
N4' Co1' N3' C7' 29.99(12) . . . . yes
N2' Co1' N3' C9' -112.02(12) . . . . yes
N1' Co1' N3' C9' -135.6(5) . . . . yes
O1' Co1' N3' C9' 64.10(12) . . . . yes
N5' Co1' N3' C9' -21.89(12) . . . . yes
N4' Co1' N3' C9' 149.94(12) . . . . yes
N2' Co1' N3' C6' 8.36(12) . . . . yes
N1' Co1' N3' C6' -15.2(6) . . . . yes
O1' Co1' N3' C6' -175.51(11) . . . . yes
N5' Co1' N3' C6' 98.49(12) . . . . yes
N4' Co1' N3' C6' -89.68(12) . . . . yes
N2' Co1' N4' C8' -90.96(13) . . . . yes
N1' Co1' N4' C8' -178.33(13) . . . . yes
O1' Co1' N4' C8' 96.91(13) . . . . yes
N3' Co1' N4' C8' -4.85(13) . . . . yes
N5' Co1' N4' C8' 40.4(4) . . . . yes
N2' Co1' N5' C10' 81.70(13) . . . . yes
N1' Co1' N5' C10' 168.68(12) . . . . yes
O1' Co1' N5' C10' -106.77(12) . . . . yes
N3' Co1' N5' C10' -5.10(12) . . . . yes
N4' Co1' N5' C10' -50.3(4) . . . . yes
Co1' O1' C1' O2' 179.86(15) . . . . yes
Co1' O1' C1' C2' 0.87(19) . . . . yes
C3' N1' C2' C1' 157.12(15) . . . . yes
Co1' N1' C2' C1' 33.34(16) . . . . yes
O2' C1' C2' N1' 157.95(17) . . . . yes
O1' C1' C2' N1' -23.0(2) . . . . yes
C2' N1' C3' C4' -167.90(15) . . . . yes
Co1' N1' C3' C4' -44.07(16) . . . . yes
C5' N2' C4' C3' -167.46(17) . . . . yes
Co1' N2' C4' C3' -41.80(17) . . . . yes
N1' C3' C4' N2' 55.48(18) . . . . yes
C4' N2' C5' C6' 171.41(16) . . . . yes
Co1' N2' C5' C6' 45.87(18) . . . . yes
C7' N3' C6' C5' -100.79(18) . . . . yes
C9' N3' C6' C5' 133.41(16) . . . . yes
Co1' N3' C6' C5' 15.62(18) . . . . yes
N2' C5' C6' N3' -39.6(2) . . . . yes
C9' N3' C7' C8' -165.91(15) . . . . yes
C6' N3' C7' C8' 68.68(19) . . . . yes
Co1' N3' C7' C8' -49.15(17) . . . . yes
Co1' N4' C8' C7' -21.15(19) . . . . yes
N3' C7' C8' N4' 45.8(2) . . . . yes
C7' N3' C9' C10' 160.27(15) . . . . yes
C6' N3' C9' C10' -74.37(18) . . . . yes
Co1' N3' C9' C10' 44.17(17) . . . . yes
Co1' N5' C10' C9' 30.79(17) . . . . yes
N3' C9' C10' N5' -49.21(19) . . . . yes
